data_2228681
loop_
_publ_author_name
'Shakuntala, K.'
'Foro, Sabine'
'Gowda, B. Thimme'

_publ_section_title
;
 <i>N</i>-(2,6-Dichlorophenyl)-4-methylbenzenesulfonamide
;
_journal_coeditor_code BX2335
_journal_issue 1
_journal_name_full 'Acta Crystallographica Section E'
_journal_page_first o142
_journal_paper_doi 10.1107/S1600536810051792
_journal_volume 67
_journal_year 2011
_chemical_formula_iupac 'C13 H11 Cl2 N O2 S'
_chemical_formula_moiety 'C13 H11 Cl2 N O2 S'
_chemical_formula_sum 'C13 H11 Cl2 N O2 S'
_chemical_formula_weight 316.19
_chemical_name_systematic
;
<i>N</i>-(2,6-Dichlorophenyl)-4-methylbenzenesulfonamide
;
_space_group_IT_number 14
_symmetry_cell_setting monoclinic
_symmetry_space_group_name_Hall '-P 2yn'
_symmetry_space_group_name_H-M 'P 1 21/n 1'
_atom_sites_solution_hydrogens geom
_atom_sites_solution_primary direct
_atom_sites_solution_secondary difmap
_audit_creation_method SHELXL-97
_cell_angle_alpha 90.00
_cell_angle_beta 97.130(10)
_cell_angle_gamma 90.00
_cell_formula_units_Z 4
_cell_length_a 5.0456(6)
_cell_length_b 17.128(2)
_cell_length_c 16.540(2)
_cell_measurement_reflns_used 3098
_cell_measurement_temperature 293(2)
_cell_measurement_theta_max 27.73
_cell_measurement_theta_min 3.43
_cell_volume 1418.4(3)
_computing_cell_refinement
;
CrysAlis RED (Oxford Diffraction, 2009)
;
_computing_data_collection
;
CrysAlis CCD (Oxford Diffraction, 2009)
;
_computing_data_reduction
;
CrysAlis RED (Oxford Diffraction, 2009)
;
_computing_molecular_graphics 'PLATON (Spek, 2009)'
_computing_publication_material 'SHELXL97 (Sheldrick, 2008)'
_computing_structure_refinement 'SHELXL97 (Sheldrick, 2008)'
_computing_structure_solution 'SHELXS97 (Sheldrick, 2008)'
_diffrn_ambient_temperature 293(2)
_diffrn_measured_fraction_theta_full 0.997
_diffrn_measured_fraction_theta_max 0.997
_diffrn_measurement_device_type
;
Oxford Diffraction Xcalibur diffractometer
with a Sapphire CCD detector
;
_diffrn_measurement_method
;
Rotation method data acquisition using omega and phi
;
_diffrn_radiation_monochromator graphite
_diffrn_radiation_source 'fine-focus sealed tube'
_diffrn_radiation_type MoK\a
_diffrn_radiation_wavelength 0.71073
_diffrn_reflns_av_R_equivalents 0.0113
_diffrn_reflns_av_sigmaI/netI 0.0174
_diffrn_reflns_limit_h_max 6
_diffrn_reflns_limit_h_min -3
_diffrn_reflns_limit_k_max 18
_diffrn_reflns_limit_k_min -21
_diffrn_reflns_limit_l_max 15
_diffrn_reflns_limit_l_min -20
_diffrn_reflns_number 5631
_diffrn_reflns_theta_full 26.37
_diffrn_reflns_theta_max 26.37
_diffrn_reflns_theta_min 3.44
_diffrn_standards_decay_% 0
_exptl_absorpt_coefficient_mu 0.600
_exptl_absorpt_correction_T_max 0.8644
_exptl_absorpt_correction_T_min 0.7336
_exptl_absorpt_correction_type multi-scan
_exptl_absorpt_process_details
;
(CrysAlis RED; Oxford Diffraction, 2009)
;
_exptl_crystal_colour colourless
_exptl_crystal_density_diffrn 1.481
_exptl_crystal_density_method 'not measured'
_exptl_crystal_description rod
_exptl_crystal_F_000 648
_exptl_crystal_size_max 0.55
_exptl_crystal_size_mid 0.28
_exptl_crystal_size_min 0.25
_refine_diff_density_max 0.302
_refine_diff_density_min -0.478
_refine_ls_extinction_method none
_refine_ls_goodness_of_fit_ref 1.048
_refine_ls_hydrogen_treatment mixed
_refine_ls_matrix_type full
_refine_ls_number_parameters 176
_refine_ls_number_reflns 2904
_refine_ls_number_restraints 1
_refine_ls_restrained_S_all 1.048
_refine_ls_R_factor_all 0.0460
_refine_ls_R_factor_gt 0.0384
_refine_ls_shift/su_max 0.028
_refine_ls_shift/su_mean 0.001
_refine_ls_structure_factor_coef Fsqd
_refine_ls_weighting_details 'calc w=1/[\s^2^(Fo^2^)+(0.0469P)^2^+0.7136P] where P=(Fo^2^+2Fc^2^)/3'
_refine_ls_weighting_scheme calc
_refine_ls_wR_factor_gt 0.0962
_refine_ls_wR_factor_ref 0.1018
_reflns_number_gt 2493
_reflns_number_total 2904
_reflns_threshold_expression I>2sigma(I)
_cod_data_source_file bx2335.cif
_cod_data_source_block I
_cod_original_sg_symbol_H-M 'P 21/n'
_cod_database_code 2228681
_cod_database_fobs_code 2228681

loop_
_symmetry_equiv_pos_as_xyz
'x, y, z'
'-x+1/2, y+1/2, -z+1/2'
'-x, -y, -z'
'x-1/2, -y-1/2, z-1/2'

loop_
_atom_site_type_symbol
_atom_site_label
_atom_site_fract_x
_atom_site_fract_y
_atom_site_fract_z
_atom_site_U_iso_or_equiv
_atom_site_adp_type
_atom_site_calc_flag
_atom_site_refinement_flags
_atom_site_occupancy
_atom_site_disorder_assembly
_atom_site_disorder_group
C C1 0.0019(4) 0.70942(11) 0.33030(12) 0.0361(4) Uani d . 1 . .
C C2 -0.2076(4) 0.76146(13) 0.32461(14) 0.0471(5) Uani d . 1 . .
H H2 -0.3280 0.7645 0.2773 0.057 Uiso calc R 1 . .
C C3 -0.2359(5) 0.80913(14) 0.39037(16) 0.0559(6) Uani d . 1 . .
H H3 -0.3784 0.8439 0.3869 0.067 Uiso calc R 1 . .
C C4 -0.0594(5) 0.80678(14) 0.46089(15) 0.0537(6) Uani d . 1 . .
C C5 0.1467(5) 0.75322(15) 0.46540(15) 0.0582(6) Uani d . 1 . .
H H5 0.2656 0.7498 0.5130 0.070 Uiso calc R 1 . .
C C6 0.1799(5) 0.70457(14) 0.40068(14) 0.0508(5) Uani d . 1 . .
H H6 0.3202 0.6690 0.4045 0.061 Uiso calc R 1 . .
C C7 -0.0179(4) 0.50337(11) 0.28274(13) 0.0387(4) Uani d . 1 . .
C C8 0.1533(5) 0.45552(13) 0.24465(16) 0.0521(6) Uani d . 1 . .
C C9 0.2543(6) 0.38721(15) 0.2808(2) 0.0736(8) Uani d . 1 . .
H H9 0.3728 0.3570 0.2554 0.088 Uiso calc R 1 . .
C C10 0.1807(7) 0.36409(16) 0.3536(2) 0.0793(9) Uani d . 1 . .
H H10 0.2488 0.3180 0.3776 0.095 Uiso calc R 1 . .
C C11 0.0071(6) 0.40828(15) 0.39182(17) 0.0674(7) Uani d . 1 . .
H H11 -0.0466 0.3917 0.4408 0.081 Uiso calc R 1 . .
C C12 -0.0877(4) 0.47785(13) 0.35667(14) 0.0471(5) Uani d . 1 . .
C C13 -0.0895(7) 0.8623(2) 0.5296(2) 0.0855(9) Uani d . 1 . .
H H13A -0.2690 0.8819 0.5242 0.103 Uiso calc R 1 . .
H H13B 0.0328 0.9050 0.5278 0.103 Uiso calc R 1 . .
H H13C -0.0513 0.8354 0.5807 0.103 Uiso calc R 1 . .
N N1 -0.1228(3) 0.57274(10) 0.24474(10) 0.0388(4) Uani d D 1 . .
H H1N -0.286(3) 0.5809(14) 0.2422(14) 0.047 Uiso d D 1 . .
O O1 0.3260(3) 0.63094(9) 0.25207(10) 0.0495(4) Uani d . 1 . .
O O2 -0.0611(3) 0.69646(9) 0.17450(9) 0.0538(4) Uani d . 1 . .
Cl Cl1 0.23560(17) 0.47929(4) 0.14965(5) 0.0797(3) Uani d . 1 . .
Cl Cl2 -0.30503(14) 0.53278(4) 0.40686(4) 0.0675(2) Uani d . 1 . .
S S1 0.05144(9) 0.65342(3) 0.24407(3) 0.03684(15) Uani d . 1 . .

loop_
_atom_site_aniso_label
_atom_site_aniso_U_11
_atom_site_aniso_U_22
_atom_site_aniso_U_33
_atom_site_aniso_U_12
_atom_site_aniso_U_13
_atom_site_aniso_U_23
C1 0.0349(9) 0.0306(9) 0.0445(10) -0.0027(7) 0.0116(8) -0.0009(8)
C2 0.0412(11) 0.0452(12) 0.0547(12) 0.0063(9) 0.0046(9) -0.0015(10)
C3 0.0526(13) 0.0481(13) 0.0695(15) 0.0120(10) 0.0170(12) -0.0079(11)
C4 0.0646(14) 0.0481(12) 0.0520(13) -0.0031(11) 0.0211(11) -0.0068(10)
C5 0.0648(15) 0.0631(15) 0.0456(12) 0.0016(12) 0.0021(10) -0.0030(11)
C6 0.0508(12) 0.0485(12) 0.0526(12) 0.0097(10) 0.0045(10) 0.0011(10)
C7 0.0349(10) 0.0309(9) 0.0502(11) -0.0052(8) 0.0040(8) -0.0045(8)
C8 0.0499(12) 0.0367(11) 0.0716(15) -0.0060(9) 0.0150(11) -0.0127(10)
C9 0.0655(16) 0.0384(13) 0.117(3) 0.0088(12) 0.0133(16) -0.0165(15)
C10 0.085(2) 0.0417(14) 0.105(3) 0.0090(14) -0.0109(18) 0.0073(15)
C11 0.0817(18) 0.0513(14) 0.0654(16) -0.0093(13) -0.0055(13) 0.0132(12)
C12 0.0463(12) 0.0438(11) 0.0502(12) -0.0056(9) 0.0021(9) -0.0019(9)
C13 0.104(2) 0.086(2) 0.0706(18) 0.0060(19) 0.0242(17) -0.0281(17)
N1 0.0267(7) 0.0374(9) 0.0524(10) -0.0016(7) 0.0047(7) -0.0004(7)
O1 0.0310(7) 0.0471(8) 0.0728(10) -0.0049(6) 0.0158(7) -0.0143(8)
O2 0.0686(10) 0.0477(9) 0.0462(8) 0.0004(8) 0.0111(7) 0.0086(7)
Cl1 0.1007(6) 0.0582(4) 0.0912(5) -0.0164(4) 0.0558(4) -0.0252(3)
Cl2 0.0720(4) 0.0775(4) 0.0574(4) 0.0006(3) 0.0258(3) -0.0011(3)
S1 0.0334(2) 0.0338(3) 0.0449(3) -0.00172(19) 0.01091(19) -0.00076(19)

loop_
_atom_type_symbol
_atom_type_description
_atom_type_scat_dispersion_real
_atom_type_scat_dispersion_imag
_atom_type_scat_source
C C 0.0033 0.0016 'International Tables Vol C Tables 4.2.6.8 and 6.1.1.4'
H H 0.0000 0.0000 'International Tables Vol C Tables 4.2.6.8 and 6.1.1.4'
N N 0.0061 0.0033 'International Tables Vol C Tables 4.2.6.8 and 6.1.1.4'
O O 0.0106 0.0060 'International Tables Vol C Tables 4.2.6.8 and 6.1.1.4'
Cl Cl 0.1484 0.1585 'International Tables Vol C Tables 4.2.6.8 and 6.1.1.4'
S S 0.1246 0.1234 'International Tables Vol C Tables 4.2.6.8 and 6.1.1.4'

loop_
_geom_angle_atom_site_label_1
_geom_angle_atom_site_label_2
_geom_angle_atom_site_label_3
_geom_angle_site_symmetry_1
_geom_angle_site_symmetry_3
_geom_angle
_geom_angle_publ_flag
C2 C1 C6 . . 120.64(19) ?
C2 C1 S1 . . 118.80(16) ?
C6 C1 S1 . . 120.44(15) ?
C1 C2 C3 . . 118.8(2) ?
C1 C2 H2 . . 120.6 ?
C3 C2 H2 . . 120.6 ?
C4 C3 C2 . . 122.0(2) ?
C4 C3 H3 . . 119.0 ?
C2 C3 H3 . . 119.0 ?
C3 C4 C5 . . 117.9(2) ?
C3 C4 C13 . . 120.4(2) ?
C5 C4 C13 . . 121.6(3) ?
C4 C5 C6 . . 121.4(2) ?
C4 C5 H5 . . 119.3 ?
C6 C5 H5 . . 119.3 ?
C1 C6 C5 . . 119.2(2) ?
C1 C6 H6 . . 120.4 ?
C5 C6 H6 . . 120.4 ?
C12 C7 C8 . . 116.9(2) ?
C12 C7 N1 . . 122.35(18) ?
C8 C7 N1 . . 120.7(2) ?
C9 C8 C7 . . 121.2(3) ?
C9 C8 Cl1 . . 118.5(2) ?
C7 C8 Cl1 . . 120.36(19) ?
C10 C9 C8 . . 120.1(3) ?
C10 C9 H9 . . 119.9 ?
C8 C9 H9 . . 119.9 ?
C9 C10 C11 . . 120.5(3) ?
C9 C10 H10 . . 119.8 ?
C11 C10 H10 . . 119.8 ?
C10 C11 C12 . . 119.3(3) ?
C10 C11 H11 . . 120.4 ?
C12 C11 H11 . . 120.4 ?
C7 C12 C11 . . 122.0(2) ?
C7 C12 Cl2 . . 119.81(17) ?
C11 C12 Cl2 . . 118.2(2) ?
C4 C13 H13A . . 109.5 ?
C4 C13 H13B . . 109.5 ?
H13A C13 H13B . . 109.5 ?
C4 C13 H13C . . 109.5 ?
H13A C13 H13C . . 109.5 ?
H13B C13 H13C . . 109.5 ?
C7 N1 S1 . . 122.66(13) ?
C7 N1 H1N . . 118.4(17) ?
S1 N1 H1N . . 112.8(17) ?
O2 S1 O1 . . 119.96(10) ?
O2 S1 N1 . . 106.35(9) ?
O1 S1 N1 . . 106.68(9) ?
O2 S1 C1 . . 106.85(10) ?
O1 S1 C1 . . 107.77(9) ?
N1 S1 C1 . . 108.88(9) ?

loop_
_geom_bond_atom_site_label_1
_geom_bond_atom_site_label_2
_geom_bond_site_symmetry_2
_geom_bond_distance
_geom_bond_publ_flag
C1 C2 . 1.377(3) ?
C1 C6 . 1.382(3) ?
C1 S1 . 1.7620(19) ?
C2 C3 . 1.381(3) ?
C2 H2 . 0.9300 ?
C3 C4 . 1.377(4) ?
C3 H3 . 0.9300 ?
C4 C5 . 1.382(3) ?
C4 C13 . 1.504(3) ?
C5 C6 . 1.383(3) ?
C5 H5 . 0.9300 ?
C6 H6 . 0.9300 ?
C7 C12 . 1.385(3) ?
C7 C8 . 1.396(3) ?
C7 N1 . 1.416(3) ?
C8 C9 . 1.382(4) ?
C8 Cl1 . 1.723(3) ?
C9 C10 . 1.363(4) ?
C9 H9 . 0.9300 ?
C10 C11 . 1.370(4) ?
C10 H10 . 0.9300 ?
C11 C12 . 1.385(3) ?
C11 H11 . 0.9300 ?
C12 Cl2 . 1.733(2) ?
C13 H13A . 0.9600 ?
C13 H13B . 0.9600 ?
C13 H13C . 0.9600 ?
N1 S1 . 1.6386(17) ?
N1 H1N . 0.830(16) ?
O1 S1 . 1.4283(14) ?
O2 S1 . 1.4241(16) ?

loop_
_geom_hbond_atom_site_label_D
_geom_hbond_atom_site_label_H
_geom_hbond_atom_site_label_A
_geom_hbond_site_symmetry_A
_geom_hbond_distance_DH
_geom_hbond_distance_HA
_geom_hbond_distance_DA
_geom_hbond_angle_DHA
N1 H1N O1 1_455 0.830(16) 2.162(17) 2.971(2) 165(2)

loop_
_geom_torsion_atom_site_label_1
_geom_torsion_atom_site_label_2
_geom_torsion_atom_site_label_3
_geom_torsion_atom_site_label_4
_geom_torsion_site_symmetry_1
_geom_torsion_site_symmetry_2
_geom_torsion_site_symmetry_3
_geom_torsion_site_symmetry_4
_geom_torsion
_geom_torsion_publ_flag
C6 C1 C2 C3 . . . . 0.4(3) ?
S1 C1 C2 C3 . . . . -175.68(18) ?
C1 C2 C3 C4 . . . . 0.8(4) ?
C2 C3 C4 C5 . . . . -1.7(4) ?
C2 C3 C4 C13 . . . . 177.1(3) ?
C3 C4 C5 C6 . . . . 1.5(4) ?
C13 C4 C5 C6 . . . . -177.2(3) ?
C2 C1 C6 C5 . . . . -0.6(3) ?
S1 C1 C6 C5 . . . . 175.45(18) ?
C4 C5 C6 C1 . . . . -0.4(4) ?
C12 C7 C8 C9 . . . . -2.0(3) ?
N1 C7 C8 C9 . . . . -179.2(2) ?
C12 C7 C8 Cl1 . . . . 176.09(16) ?
N1 C7 C8 Cl1 . . . . -1.1(3) ?
C7 C8 C9 C10 . . . . 2.1(4) ?
Cl1 C8 C9 C10 . . . . -176.0(2) ?
C8 C9 C10 C11 . . . . -0.2(5) ?
C9 C10 C11 C12 . . . . -1.7(4) ?
C8 C7 C12 C11 . . . . 0.1(3) ?
N1 C7 C12 C11 . . . . 177.3(2) ?
C8 C7 C12 Cl2 . . . . -178.62(16) ?
N1 C7 C12 Cl2 . . . . -1.4(3) ?
C10 C11 C12 C7 . . . . 1.7(4) ?
C10 C11 C12 Cl2 . . . . -179.5(2) ?
C12 C7 N1 S1 . . . . 104.6(2) ?
C8 C7 N1 S1 . . . . -78.4(2) ?
C7 N1 S1 O2 . . . . 154.79(16) ?
C7 N1 S1 O1 . . . . 25.65(18) ?
C7 N1 S1 C1 . . . . -90.40(17) ?
C2 C1 S1 O2 . . . . 25.70(19) ?
C6 C1 S1 O2 . . . . -150.40(17) ?
C2 C1 S1 O1 . . . . 155.87(16) ?
C6 C1 S1 O1 . . . . -20.2(2) ?
C2 C1 S1 N1 . . . . -88.79(17) ?
C6 C1 S1 N1 . . . . 95.11(18) ?

loop_
_cod_related_entry_id
_cod_related_entry_database
_cod_related_entry_code
1 ChemSpider 2654870
